data_7043376
loop_
_publ_author_name
'He, Piao'
'Wu, Le'
'Wu, Jin-Ting'
'Yin, Xin'
'Gozin, Michael'
'Zhang, Jian-Guo'

_publ_section_title
;
 Alkali and alkaline earth metal salts of tetrazolone: structurally
 interesting and excellently thermostable
;
_journal_name_full 'Dalton Trans.'
_journal_paper_doi 10.1039/C7DT01179B
_journal_year 2017
_chemical_formula_sum 'C H K N4 O'
_chemical_formula_weight 124.16
_chemical_name_systematic
; 
 ? 
;
_space_group_IT_number 14
_symmetry_cell_setting monoclinic
_symmetry_space_group_name_Hall '-P 2yn'
_symmetry_space_group_name_H-M 'P 1 21/n 1'
_atom_sites_solution_hydrogens geom
_atom_sites_solution_primary direct
_atom_sites_solution_secondary difmap
_audit_creation_method SHELXL-97
_audit_update_record
;
2014-08-11 deposited with the CCDC.
2017-06-16 downloaded from the CCDC.
;
_cell_angle_alpha 90.00
_cell_angle_beta 101.419(2)
_cell_angle_gamma 90.00
_cell_formula_units_Z 4
_cell_length_a 4.1001(4)
_cell_length_b 12.9476(11)
_cell_length_c 8.1433(8)
_cell_measurement_reflns_used 850
_cell_measurement_temperature 298(2)
_cell_measurement_theta_max 26.713
_cell_measurement_theta_min 2.998
_cell_volume 423.74(7)
_computing_cell_refinement 'Bruker SMART'
_computing_data_collection 'Bruker SMART'
_computing_data_reduction 'Bruker SAINT'
_computing_molecular_graphics 'Bruker SHELXTL'
_computing_publication_material 'Bruker SHELXTL'
_computing_structure_refinement 'SHELXL-97 (Sheldrick, 1997)'
_computing_structure_solution 'SHELXS-97 (Sheldrick, 1990)'
_diffrn_ambient_temperature 298(2)
_diffrn_measured_fraction_theta_full 1.000
_diffrn_measured_fraction_theta_max 1.000
_diffrn_measurement_device_type 'CCD area detector'
_diffrn_measurement_method 'phi and omega scans'
_diffrn_radiation_monochromator graphite
_diffrn_radiation_source 'fine-focus sealed tube'
_diffrn_radiation_type MoK\a
_diffrn_radiation_wavelength 0.71073
_diffrn_reflns_av_R_equivalents 0.0365
_diffrn_reflns_av_sigmaI/netI 0.0417
_diffrn_reflns_limit_h_max 4
_diffrn_reflns_limit_h_min -4
_diffrn_reflns_limit_k_max 11
_diffrn_reflns_limit_k_min -15
_diffrn_reflns_limit_l_max 9
_diffrn_reflns_limit_l_min -9
_diffrn_reflns_number 2015
_diffrn_reflns_theta_full 25.00
_diffrn_reflns_theta_max 25.00
_diffrn_reflns_theta_min 3.00
_exptl_absorpt_coefficient_mu 1.107
_exptl_absorpt_correction_T_max 0.8694
_exptl_absorpt_correction_T_min 0.7617
_exptl_absorpt_correction_type multi-scan
_exptl_absorpt_process_details sadabs
_exptl_crystal_colour white
_exptl_crystal_density_diffrn 1.946
_exptl_crystal_density_method 'not measured'
_exptl_crystal_description block
_exptl_crystal_F_000 248
_exptl_crystal_size_max 0.26
_exptl_crystal_size_mid 0.21
_exptl_crystal_size_min 0.13
_refine_diff_density_max 0.190
_refine_diff_density_min -0.296
_refine_diff_density_rms 0.058
_refine_ls_extinction_method none
_refine_ls_goodness_of_fit_ref 1.079
_refine_ls_hydrogen_treatment mixed
_refine_ls_matrix_type full
_refine_ls_number_parameters 64
_refine_ls_number_reflns 739
_refine_ls_number_restraints 0
_refine_ls_restrained_S_all 1.079
_refine_ls_R_factor_all 0.0449
_refine_ls_R_factor_gt 0.0307
_refine_ls_shift/su_max 0.000
_refine_ls_shift/su_mean 0.000
_refine_ls_structure_factor_coef Fsqd
_refine_ls_weighting_details 'calc w=1/[\s^2^(Fo^2^)+(0.0336P)^2^+0.0921P] where P=(Fo^2^+2Fc^2^)/3'
_refine_ls_weighting_scheme calc
_refine_ls_wR_factor_gt 0.0708
_refine_ls_wR_factor_ref 0.0753
_reflns_number_gt 571
_reflns_number_total 739
_reflns_threshold_expression >2sigma(I)
_cod_data_source_file c7dt01179b2.cif
_cod_data_source_block 140714e
_cod_depositor_comments
;
The following automatic conversions were performed:

'_symmetry_cell_setting' value 'Monoclinic' changed to 'monoclinic'
according to
/home/data/users/saulius/crontab/automatic-downloads/rss-feeds/RSC/lib/dictionaries/cif_core.dic
dictionary named 'cif_core.dic' version 2.4.2 from 2011-04-26.

Automatic conversion script
Id: cif_fix_values 4973 2017-02-22 13:04:09Z antanas 
;
_cod_original_sg_symbol_H-M P2(1)/n
_cod_database_code 7043376

loop_
_symmetry_equiv_pos_as_xyz
'x, y, z'
'-x+1/2, y+1/2, -z+1/2'
'-x, -y, -z'
'x-1/2, -y-1/2, z-1/2'

loop_
_atom_site_label
_atom_site_type_symbol
_atom_site_fract_x
_atom_site_fract_y
_atom_site_fract_z
_atom_site_U_iso_or_equiv
_atom_site_adp_type
_atom_site_occupancy
_atom_site_symmetry_multiplicity
_atom_site_calc_flag
_atom_site_refinement_flags
K1 K 0.18751(15) -0.00434(4) 0.77862(7) 0.0325(2) Uani 1 1 d .
N1 N 0.5979(6) 0.24028(16) 0.6868(3) 0.0327(6) Uani 1 1 d .
N2 N 0.6143(6) 0.14005(17) 0.6424(3) 0.0374(6) Uani 1 1 d .
N3 N 0.7438(6) 0.13113(16) 0.5110(3) 0.0352(6) Uani 1 1 d .
N4 N 0.8158(5) 0.22746(15) 0.4689(2) 0.0282(5) Uani 1 1 d .
H4 H 0.9065 0.2429 0.3855 0.034 Uiso 1 1 calc R
O1 O 0.7574(5) 0.39289(13) 0.5710(2) 0.0348(5) Uani 1 1 d .
C1 C 0.7259(6) 0.29673(19) 0.5757(3) 0.0248(6) Uani 1 1 d .

loop_
_atom_site_aniso_label
_atom_site_aniso_U_11
_atom_site_aniso_U_22
_atom_site_aniso_U_33
_atom_site_aniso_U_23
_atom_site_aniso_U_13
_atom_site_aniso_U_12
K1 0.0367(4) 0.0302(4) 0.0334(4) 0.0002(3) 0.0135(3) 0.0003(3)
N1 0.0401(14) 0.0309(13) 0.0319(12) 0.0004(10) 0.0187(11) -0.0018(11)
N2 0.0477(15) 0.0300(13) 0.0389(13) 0.0060(11) 0.0195(12) -0.0036(12)
N3 0.0470(15) 0.0246(13) 0.0382(13) 0.0004(10) 0.0189(11) 0.0006(11)
N4 0.0396(14) 0.0225(12) 0.0280(12) 0.0014(9) 0.0199(10) 0.0015(11)
O1 0.0463(12) 0.0215(10) 0.0405(11) -0.0022(8) 0.0179(9) -0.0013(9)
C1 0.0226(14) 0.0292(15) 0.0232(13) -0.0009(11) 0.0059(11) 0.0022(12)

loop_
_atom_type_symbol
_atom_type_description
_atom_type_scat_dispersion_real
_atom_type_scat_dispersion_imag
_atom_type_scat_source
C C 0.0033 0.0016 'International Tables Vol C Tables 4.2.6.8 and 6.1.1.4'
H H 0.0000 0.0000 'International Tables Vol C Tables 4.2.6.8 and 6.1.1.4'
N N 0.0061 0.0033 'International Tables Vol C Tables 4.2.6.8 and 6.1.1.4'
O O 0.0106 0.0060 'International Tables Vol C Tables 4.2.6.8 and 6.1.1.4'
K K 0.2009 0.2494 'International Tables Vol C Tables 4.2.6.8 and 6.1.1.4'

loop_
_geom_angle_atom_site_label_1
_geom_angle_atom_site_label_2
_geom_angle_atom_site_label_3
_geom_angle
_geom_angle_site_symmetry_1
_geom_angle_site_symmetry_3
O1 K1 O1 97.69(6) 2_646 2_546
O1 K1 O1 86.12(6) 2_646 4_566
O1 K1 O1 80.33(6) 2_546 4_566
O1 K1 N2 88.46(6) 2_646 .
O1 K1 N2 169.34(6) 2_546 .
O1 K1 N2 91.46(6) 4_566 .
O1 K1 N3 83.26(6) 2_646 3_656
O1 K1 N3 105.45(6) 2_546 3_656
O1 K1 N3 168.49(6) 4_566 3_656
N2 K1 N3 83.85(6) . 3_656
O1 K1 N2 170.92(6) 2_646 1_455
O1 K1 N2 85.79(6) 2_546 1_455
O1 K1 N2 86.20(6) 4_566 1_455
N2 K1 N2 86.89(6) . 1_455
N3 K1 N2 103.97(6) 3_656 1_455
O1 K1 N3 157.05(6) 2_646 1_455
O1 K1 N3 103.88(6) 2_546 1_455
O1 K1 N3 104.98(6) 4_566 1_455
N2 K1 N3 71.51(6) . 1_455
N3 K1 N3 83.54(6) 3_656 1_455
N2 K1 N3 24.28(5) 1_455 1_455
O1 K1 C1 84.44(6) 2_646 2_546
O1 K1 C1 19.72(5) 2_546 2_546
O1 K1 C1 93.93(6) 4_566 2_546
N2 K1 C1 170.77(6) . 2_546
N3 K1 C1 89.45(6) 3_656 2_546
N2 K1 C1 100.92(6) 1_455 2_546
N3 K1 C1 114.11(6) 1_455 2_546
O1 K1 K1 43.45(4) 2_646 3_657
O1 K1 K1 88.57(4) 2_546 3_657
O1 K1 K1 42.67(4) 4_566 3_657
N2 K1 K1 89.96(5) . 3_657
N3 K1 K1 126.57(5) 3_656 3_657
N2 K1 K1 128.69(5) 1_455 3_657
N3 K1 K1 143.49(5) 1_455 3_657
C1 K1 K1 88.94(4) 2_546 3_657
O1 K1 K1 41.38(4) 2_646 1_655
O1 K1 K1 139.07(4) 2_546 1_655
O1 K1 K1 93.86(4) 4_566 1_655
N2 K1 K1 47.68(5) . 1_655
N3 K1 K1 75.21(5) 3_656 1_655
N2 K1 K1 134.57(4) 1_455 1_655
N3 K1 K1 116.66(4) 1_455 1_655
C1 K1 K1 124.33(4) 2_546 1_655
K1 K1 K1 62.399(17) 3_657 1_655
O1 K1 K1 138.62(4) 2_646 1_455
O1 K1 K1 40.93(4) 2_546 1_455
O1 K1 K1 86.14(4) 4_566 1_455
N2 K1 K1 132.32(5) . 1_455
N3 K1 K1 104.79(5) 3_656 1_455
N2 K1 K1 45.43(4) 1_455 1_455
N3 K1 K1 63.34(4) 1_455 1_455
C1 K1 K1 55.67(4) 2_546 1_455
K1 K1 K1 117.601(17) 3_657 1_455
K1 K1 K1 180.00(3) 1_655 1_455
O1 K1 K1 92.46(4) 2_646 3_557
O1 K1 K1 40.30(4) 2_546 3_557
O1 K1 K1 40.03(4) 4_566 3_557
N2 K1 K1 131.14(5) . 3_557
N3 K1 K1 144.76(5) 3_656 3_557
N2 K1 K1 84.76(4) 1_455 3_557
N3 K1 K1 109.04(5) 1_455 3_557
C1 K1 K1 55.30(4) 2_546 3_557
K1 K1 K1 60.087(17) 3_657 3_557
K1 K1 K1 122.486(16) 1_655 3_557
K1 K1 K1 57.514(16) 1_455 3_557
C1 N1 N2 107.11(19) . .
N3 N2 N1 111.0(2) . .
N3 N2 K1 129.24(17) . .
N1 N2 K1 116.53(15) . .
N3 N2 K1 80.33(15) . 1_655
N1 N2 K1 124.68(17) . 1_655
K1 N2 K1 86.89(6) . 1_655
N2 N3 N4 106.0(2) . .
N2 N3 K1 146.90(17) . 3_656
N4 N3 K1 104.71(14) . 3_656
N2 N3 K1 75.39(14) . 1_655
N4 N3 K1 125.37(16) . 1_655
K1 N3 K1 96.46(6) 3_656 1_655
N3 N4 C1 110.54(19) . .
N3 N4 H4 124.7 . .
C1 N4 H4 124.7 . .
C1 O1 K1 123.81(17) . 2_656
C1 O1 K1 112.83(16) . 2_556
K1 O1 K1 97.69(6) 2_656 2_556
C1 O1 K1 123.63(15) . 4_665
K1 O1 K1 93.88(6) 2_656 4_665
K1 O1 K1 99.67(6) 2_556 4_665
O1 C1 N1 128.0(2) . .
O1 C1 N4 126.7(2) . .
N1 C1 N4 105.3(2) . .
O1 C1 K1 47.44(13) . 2_556
N1 C1 K1 83.68(14) . 2_556
N4 C1 K1 160.08(16) . 2_556

loop_
_geom_bond_atom_site_label_1
_geom_bond_atom_site_label_2
_geom_bond_distance
_geom_bond_site_symmetry_2
K1 O1 2.7104(19) 2_646
K1 O1 2.7352(18) 2_546
K1 O1 2.7504(18) 4_566
K1 N2 2.925(2) .
K1 N3 2.932(2) 3_656
K1 N2 3.036(2) 1_455
K1 N3 3.093(2) 1_455
K1 C1 3.422(3) 2_546
K1 K1 3.9901(12) 3_657
K1 K1 4.1001(4) 1_655
K1 K1 4.1001(4) 1_455
K1 K1 4.1919(12) 3_557
N1 C1 1.348(3) .
N1 N2 1.352(3) .
N2 N3 1.290(3) .
N2 K1 3.036(2) 1_655
N3 N4 1.342(3) .
N3 K1 2.932(2) 3_656
N3 K1 3.093(2) 1_655
N4 C1 1.350(3) .
N4 H4 0.8600 .
O1 C1 1.253(3) .
O1 K1 2.7104(19) 2_656
O1 K1 2.7352(18) 2_556
O1 K1 2.7504(18) 4_665
C1 K1 3.422(2) 2_556

loop_
_geom_torsion_atom_site_label_1
_geom_torsion_atom_site_label_2
_geom_torsion_atom_site_label_3
_geom_torsion_atom_site_label_4
_geom_torsion
_geom_torsion_site_symmetry_1
_geom_torsion_site_symmetry_4
C1 N1 N2 N3 -0.1(3) . .
C1 N1 N2 K1 -161.64(15) . .
C1 N1 N2 K1 92.6(2) . 1_655
O1 K1 N2 N3 82.6(2) 2_646 .
O1 K1 N2 N3 -151.8(3) 2_546 .
O1 K1 N2 N3 168.7(2) 4_566 .
N3 K1 N2 N3 -0.7(2) 3_656 .
N2 K1 N2 N3 -105.2(2) 1_455 .
N3 K1 N2 N3 -86.0(2) 1_455 .
C1 K1 N2 N3 42.9(5) 2_546 .
K1 K1 N2 N3 126.1(2) 3_657 .
K1 K1 N2 N3 74.8(2) 1_655 .
K1 K1 N2 N3 -105.2(2) 1_455 .
K1 K1 N2 N3 174.56(19) 3_557 .
O1 K1 N2 N1 -119.76(19) 2_646 .
O1 K1 N2 N1 5.7(4) 2_546 .
O1 K1 N2 N1 -33.69(19) 4_566 .
N3 K1 N2 N1 156.85(19) 3_656 .
N2 K1 N2 N1 52.4(2) 1_455 .
N3 K1 N2 N1 71.62(19) 1_455 .
C1 K1 N2 N1 -159.5(3) 2_546 .
K1 K1 N2 N1 -76.33(18) 3_657 .
K1 K1 N2 N1 -127.6(2) 1_655 .
K1 K1 N2 N1 52.4(2) 1_455 .
K1 K1 N2 N1 -27.8(2) 3_557 .
O1 K1 N2 K1 7.81(6) 2_646 1_655
O1 K1 N2 K1 133.3(3) 2_546 1_655
O1 K1 N2 K1 93.88(6) 4_566 1_655
N3 K1 N2 K1 -75.58(6) 3_656 1_655
N2 K1 N2 K1 180.0 1_455 1_655
N3 K1 N2 K1 -160.80(7) 1_455 1_655
C1 K1 N2 K1 -31.9(4) 2_546 1_655
K1 K1 N2 K1 51.24(5) 3_657 1_655
K1 K1 N2 K1 180.0 1_455 1_655
K1 K1 N2 K1 99.73(6) 3_557 1_655
N1 N2 N3 N4 0.4(3) . .
K1 N2 N3 N4 158.94(17) . .
K1 N2 N3 N4 -123.19(18) 1_655 .
N1 N2 N3 K1 -157.2(2) . 3_656
K1 N2 N3 K1 1.4(4) . 3_656
K1 N2 N3 K1 79.2(3) 1_655 3_656
N1 N2 N3 K1 123.6(2) . 1_655
K1 N2 N3 K1 -77.86(17) . 1_655
N2 N3 N4 C1 -0.5(3) . .
K1 N3 N4 C1 167.04(15) 3_656 .
K1 N3 N4 C1 -83.8(2) 1_655 .
K1 O1 C1 N1 92.2(3) 2_656 .
K1 O1 C1 N1 -25.0(3) 2_556 .
K1 O1 C1 N1 -144.9(2) 4_665 .
K1 O1 C1 N4 -87.7(3) 2_656 .
K1 O1 C1 N4 155.2(2) 2_556 .
K1 O1 C1 N4 35.2(3) 4_665 .
K1 O1 C1 K1 117.17(18) 2_656 2_556
K1 O1 C1 K1 -119.9(2) 4_665 2_556
N2 N1 C1 O1 179.9(3) . .
N2 N1 C1 N4 -0.3(3) . .
N2 N1 C1 K1 161.64(19) . 2_556
N3 N4 C1 O1 -179.7(3) . .
N3 N4 C1 N1 0.5(3) . .
N3 N4 C1 K1 -114.4(5) . 2_556
